data_1567549
loop_
_publ_author_name
'Wang, Bin'
'Ren, Hongyuan'
'Cao, Hou-Ji'
'Lu, Changsheng'
'Yan, Hong'

_publ_section_title
;
 A switchable redox annulation of 2-nitroarylethanols affording
 N-heterocycles: photoexcited nitro as a multifunctional handle
;
_journal_issue 37
_journal_name_full 'Chemical Science'
_journal_page_first 11074
_journal_page_last 11082
_journal_paper_doi 10.1039/D2SC03590A
_journal_volume 13
_journal_year 2022
_chemical_formula_moiety 'C8 H7 N O2'
_chemical_formula_sum 'C8 H7 N O2'
_chemical_formula_weight 149.15
_chemical_name_systematic 1-Hydroxyindolin-2-one
_space_group_crystal_system orthorhombic
_space_group_IT_number 43
_space_group_name_Hall 'F 2 -2d'
_space_group_name_H-M_alt 'F d d 2'
_atom_sites_solution_hydrogens geom
_atom_sites_solution_primary dual
_audit_creation_date 2022-03-31
_audit_creation_method
;
Olex2 1.5
(compiled 2021.12.09 svn.r5202d8cf for OlexSys, GUI svn.r6439)
;
_audit_update_record
;
2022-03-31 deposited with the CCDC.	2022-08-15 downloaded from the CCDC.
;
_cell_angle_alpha 90
_cell_angle_beta 90
_cell_angle_gamma 90
_cell_formula_units_Z 16
_cell_length_a 11.8514(10)
_cell_length_b 30.185(3)
_cell_length_c 7.5330(10)
_cell_measurement_reflns_used 1479
_cell_measurement_temperature 193.00
_cell_measurement_theta_max 53.65
_cell_measurement_theta_min 5.10
_cell_volume 2694.8(5)
_computing_cell_refinement 'SAINT v8.37A (Bruker, 2015)'
_computing_data_reduction 'SAINT v8.37A (Bruker, 2015)'
_computing_molecular_graphics 'Olex2 1.5 (Dolomanov et al., 2009)'
_computing_publication_material 'Olex2 1.5 (Dolomanov et al., 2009)'
_computing_structure_refinement 'SHELXL 2018/3 (Sheldrick, 2015)'
_computing_structure_solution 'SHELXT 2018/2 (Sheldrick, 2018)'
_diffrn_ambient_temperature 193.00
_diffrn_measured_fraction_theta_full 0.991
_diffrn_measured_fraction_theta_max 0.990
_diffrn_measurement_device_type 'Bruker APEX-II CCD'
_diffrn_measurement_method '\f and \w scans'
_diffrn_radiation_type GaK\a
_diffrn_radiation_wavelength 1.34139
_diffrn_reflns_av_R_equivalents 0.0530
_diffrn_reflns_av_unetI/netI 0.0595
_diffrn_reflns_Laue_measured_fraction_full 0.991
_diffrn_reflns_Laue_measured_fraction_max 0.990
_diffrn_reflns_limit_h_max 8
_diffrn_reflns_limit_h_min -14
_diffrn_reflns_limit_k_max 36
_diffrn_reflns_limit_k_min -34
_diffrn_reflns_limit_l_max 8
_diffrn_reflns_limit_l_min -9
_diffrn_reflns_number 2527
_diffrn_reflns_point_group_measured_fraction_full 0.992
_diffrn_reflns_point_group_measured_fraction_max 0.991
_diffrn_reflns_theta_full 53.594
_diffrn_reflns_theta_max 53.950
_diffrn_reflns_theta_min 5.099
_diffrn_source_current 2.86
_diffrn_source_power 0.19937059999999998
_diffrn_source_voltage 69.71
_diffrn_standards_number 0
_exptl_absorpt_coefficient_mu 0.569
_exptl_absorpt_correction_T_max 0.7506
_exptl_absorpt_correction_T_min 0.6014
_exptl_absorpt_correction_type none
_exptl_absorpt_process_details
;
SADABS-2016/2 (Bruker,2016/2) was used for absorption correction.
wR2(int) was 0.0937 before and 0.0366 after correction.
The Ratio of minimum to maximum transmission is 0.8012.
The \l/2 correction factor is Not present.
;
_exptl_crystal_colour brown
_exptl_crystal_colour_primary brown
_exptl_crystal_density_diffrn 1.470
_exptl_crystal_description block
_exptl_crystal_F_000 1248
_exptl_crystal_recrystallization_method 'Re-crystallisation from solvent: methanol'
_exptl_crystal_size_max 0.22
_exptl_crystal_size_mid 0.2
_exptl_crystal_size_min 0.1
_refine_diff_density_max 0.136
_refine_diff_density_min -0.139
_refine_diff_density_rms 0.035
_refine_ls_abs_structure_details
;
 Refined as a perfect inversion twin.
;
_refine_ls_abs_structure_Flack 0.5
_refine_ls_extinction_method none
_refine_ls_goodness_of_fit_ref 0.929
_refine_ls_hydrogen_treatment constr
_refine_ls_matrix_type full
_refine_ls_number_parameters 101
_refine_ls_number_reflns 1151
_refine_ls_number_restraints 1
_refine_ls_restrained_S_all 0.928
_refine_ls_R_factor_all 0.0477
_refine_ls_R_factor_gt 0.0384
_refine_ls_shift/su_max 0.000
_refine_ls_shift/su_mean 0.000
_refine_ls_structure_factor_coef Fsqd
_refine_ls_weighting_details 'w=1/[\s^2^(Fo^2^)+(0.0596P)^2^+3.1452P] where P=(Fo^2^+2Fc^2^)/3'
_refine_ls_weighting_scheme calc
_refine_ls_wR_factor_gt 0.0902
_refine_ls_wR_factor_ref 0.1027
_reflns_Friedel_coverage 0.852
_reflns_Friedel_fraction_full 0.993
_reflns_Friedel_fraction_max 0.993
_reflns_number_gt 1017
_reflns_number_total 1151
_reflns_threshold_expression 'I > 2\s(I)'
_cod_data_source_file d2sc03590a2.cif
_cod_data_source_block 123
_cod_depositor_comments 'Adding full bibliography for 1567549--1567552.cif.'
_cod_database_code 1567549
_shelx_shelxl_version_number 2018/3
_shelx_space_group_comment
;
The symmetry employed for this shelxl refinement is uniquely defined
by the following loop, which should always be used as a source of
symmetry information in preference to the above space-group names.
They are only intended as comments.
;
_shelx_estimated_absorpt_t_max 0.945
_shelx_estimated_absorpt_t_min 0.885
_olex2_refinement_description
;
1. Fixed Uiso
 At 1.2 times of:
  All C(H) groups, All C(H,H) groups
 At 1.5 times of:
  All O(H) groups
2.a Secondary CH2 refined with riding coordinates:
 C7(H7A,H7B)
2.b Aromatic/amide H refined with riding coordinates:
 C3(H3), C4(H4), C5(H5), C6(H6)
2.c Idealised tetrahedral OH refined as rotating group:
 O1(H1)
;
_olex2_submission_special_instructions 'No special instructions were received'

loop_
_space_group_symop_operation_xyz
'x, y, z'
'-x, -y, z'
'x+1/4, -y+1/4, z+1/4'
'-x+1/4, y+1/4, z+1/4'
'x, y+1/2, z+1/2'
'-x, -y+1/2, z+1/2'
'x+1/4, -y+3/4, z+3/4'
'-x+1/4, y+3/4, z+3/4'
'x+1/2, y, z+1/2'
'-x+1/2, -y, z+1/2'
'x+3/4, -y+1/4, z+3/4'
'-x+3/4, y+1/4, z+3/4'
'x+1/2, y+1/2, z'
'-x+1/2, -y+1/2, z'
'x+3/4, -y+3/4, z+1/4'
'-x+3/4, y+3/4, z+1/4'

loop_
_atom_site_label
_atom_site_type_symbol
_atom_site_fract_x
_atom_site_fract_y
_atom_site_fract_z
_atom_site_U_iso_or_equiv
_atom_site_adp_type
_atom_site_occupancy
_atom_site_site_symmetry_order
_atom_site_calc_flag
_atom_site_refinement_flags_posn
_atom_site_refinement_flags_adp
_atom_site_refinement_flags_occupancy
_atom_site_disorder_assembly
_atom_site_disorder_group
O1 O 0.6222(2) 0.70658(8) 0.3307(3) 0.0395(7) Uani 1 1 d . . . . .
H1 H 0.592134 0.722951 0.253903 0.059 Uiso 1 1 calc R U . . .
O2 O 0.4862(2) 0.75790(7) 0.5623(4) 0.0379(6) Uani 1 1 d . . . . .
N1 N 0.5406(2) 0.69114(8) 0.4456(4) 0.0288(6) Uani 1 1 d . . . . .
C1 C 0.4429(3) 0.64094(10) 0.6064(4) 0.0274(7) Uani 1 1 d . . . . .
C2 C 0.5227(3) 0.64550(10) 0.4722(4) 0.0272(8) Uani 1 1 d . . . . .
C3 C 0.5710(3) 0.61018(11) 0.3848(5) 0.0329(8) Uani 1 1 d . . . . .
H3 H 0.626279 0.614313 0.294968 0.040 Uiso 1 1 calc R U . . .
C4 C 0.5346(3) 0.56811(11) 0.4347(5) 0.0363(9) Uani 1 1 d . . . . .
H4 H 0.565246 0.542798 0.377315 0.044 Uiso 1 1 calc R U . . .
C5 C 0.4545(3) 0.56260(10) 0.5664(5) 0.0357(9) Uani 1 1 d . . . . .
H5 H 0.431000 0.533534 0.597537 0.043 Uiso 1 1 calc R U . . .
C6 C 0.4078(3) 0.59879(10) 0.6543(5) 0.0315(8) Uani 1 1 d . . . . .
H6 H 0.353024 0.594698 0.745007 0.038 Uiso 1 1 calc R U . . .
C7 C 0.4109(3) 0.68643(10) 0.6717(5) 0.0316(8) Uani 1 1 d . . . . .
H7A H 0.429405 0.690008 0.799049 0.038 Uiso 1 1 calc R U . . .
H7B H 0.329435 0.692127 0.654070 0.038 Uiso 1 1 calc R U . . .
C8 C 0.4818(3) 0.71691(10) 0.5579(5) 0.0302(8) Uani 1 1 d . . . . .

loop_
_atom_site_aniso_label
_atom_site_aniso_U_11
_atom_site_aniso_U_22
_atom_site_aniso_U_33
_atom_site_aniso_U_23
_atom_site_aniso_U_13
_atom_site_aniso_U_12
O1 0.0411(14) 0.0395(14) 0.0378(15) 0.0093(11) 0.0080(12) -0.0016(10)
O2 0.0510(15) 0.0259(12) 0.0370(15) -0.0029(11) -0.0029(12) -0.0001(10)
N1 0.0316(14) 0.0274(13) 0.0273(14) 0.0037(12) 0.0012(12) -0.0008(10)
C1 0.0269(16) 0.0289(16) 0.0265(19) -0.0005(13) -0.0071(14) -0.0009(12)
C2 0.0288(17) 0.0264(15) 0.0263(18) 0.0007(14) -0.0058(14) 0.0004(12)
C3 0.0350(18) 0.0347(16) 0.0291(18) -0.0016(15) -0.0016(15) 0.0070(14)
C4 0.0407(19) 0.0282(16) 0.040(2) -0.0047(16) -0.0058(18) 0.0079(14)
C5 0.038(2) 0.0271(16) 0.042(2) 0.0027(15) -0.0095(17) -0.0017(13)
C6 0.0329(17) 0.0328(16) 0.0287(18) 0.0032(14) -0.0011(15) -0.0030(13)
C7 0.0358(17) 0.0321(17) 0.0271(18) -0.0024(14) -0.0011(14) 0.0002(13)
C8 0.0362(17) 0.0283(15) 0.0260(18) -0.0016(15) -0.0083(15) 0.0011(13)

loop_
_atom_type_symbol
_atom_type_description
_atom_type_scat_dispersion_real
_atom_type_scat_dispersion_imag
_atom_type_scat_source
C C 0.0137 0.0067 'International Tables Vol C Tables 4.2.6.8 and 6.1.1.4'
H H 0.0000 0.0000 'International Tables Vol C Tables 4.2.6.8 and 6.1.1.4'
N N 0.0241 0.0134 'International Tables Vol C Tables 4.2.6.8 and 6.1.1.4'
O O 0.0389 0.0241 'International Tables Vol C Tables 4.2.6.8 and 6.1.1.4'

loop_
_geom_angle_atom_site_label_1
_geom_angle_atom_site_label_2
_geom_angle_atom_site_label_3
_geom_angle
_geom_angle_site_symmetry_1
_geom_angle_site_symmetry_3
_geom_angle_publ_flag
N1 O1 H1 109.5 . . ?
O1 N1 C2 121.7(3) . . ?
C8 N1 O1 124.3(3) . . ?
C8 N1 C2 113.5(3) . . ?
C2 C1 C7 108.5(3) . . ?
C6 C1 C2 119.0(3) . . ?
C6 C1 C7 132.5(3) . . ?
C1 C2 N1 107.6(3) . . ?
C3 C2 N1 128.8(3) . . ?
C3 C2 C1 123.6(3) . . ?
C2 C3 H3 121.7 . . ?
C2 C3 C4 116.6(3) . . ?
C4 C3 H3 121.7 . . ?
C3 C4 H4 119.5 . . ?
C5 C4 C3 121.1(3) . . ?
C5 C4 H4 119.5 . . ?
C4 C5 H5 119.3 . . ?
C4 C5 C6 121.3(3) . . ?
C6 C5 H5 119.3 . . ?
C1 C6 C5 118.4(3) . . ?
C1 C6 H6 120.8 . . ?
C5 C6 H6 120.8 . . ?
C1 C7 H7A 111.1 . . ?
C1 C7 H7B 111.1 . . ?
C1 C7 C8 103.3(3) . . ?
H7A C7 H7B 109.1 . . ?
C8 C7 H7A 111.1 . . ?
C8 C7 H7B 111.1 . . ?
O2 C8 N1 125.0(3) . . ?
O2 C8 C7 128.0(3) . . ?
N1 C8 C7 107.0(3) . . ?

loop_
_geom_bond_atom_site_label_1
_geom_bond_atom_site_label_2
_geom_bond_distance
_geom_bond_site_symmetry_2
_geom_bond_publ_flag
O1 H1 0.8400 . ?
O1 N1 1.379(4) . ?
O2 C8 1.239(4) . ?
N1 C2 1.408(4) . ?
N1 C8 1.344(4) . ?
C1 C2 1.391(5) . ?
C1 C6 1.387(5) . ?
C1 C7 1.507(4) . ?
C2 C3 1.378(5) . ?
C3 H3 0.9500 . ?
C3 C4 1.393(5) . ?
C4 H4 0.9500 . ?
C4 C5 1.383(6) . ?
C5 H5 0.9500 . ?
C5 C6 1.393(5) . ?
C6 H6 0.9500 . ?
C7 H7A 0.9900 . ?
C7 H7B 0.9900 . ?
C7 C8 1.512(5) . ?

loop_
_geom_torsion_atom_site_label_1
_geom_torsion_atom_site_label_2
_geom_torsion_atom_site_label_3
_geom_torsion_atom_site_label_4
_geom_torsion
_geom_torsion_site_symmetry_1
_geom_torsion_site_symmetry_2
_geom_torsion_site_symmetry_3
_geom_torsion_site_symmetry_4
_geom_torsion_publ_flag
O1 N1 C2 C1 174.6(3) . . . . ?
O1 N1 C2 C3 -6.3(5) . . . . ?
O1 N1 C8 O2 6.5(5) . . . . ?
O1 N1 C8 C7 -174.2(3) . . . . ?
N1 C2 C3 C4 -177.8(3) . . . . ?
C1 C2 C3 C4 1.1(5) . . . . ?
C1 C7 C8 O2 -179.3(3) . . . . ?
C1 C7 C8 N1 1.4(3) . . . . ?
C2 N1 C8 O2 178.1(3) . . . . ?
C2 N1 C8 C7 -2.5(4) . . . . ?
C2 C1 C6 C5 0.4(4) . . . . ?
C2 C1 C7 C8 0.2(3) . . . . ?
C2 C3 C4 C5 -0.4(5) . . . . ?
C3 C4 C5 C6 -0.2(5) . . . . ?
C4 C5 C6 C1 0.3(5) . . . . ?
C6 C1 C2 N1 178.0(3) . . . . ?
C6 C1 C2 C3 -1.1(5) . . . . ?
C6 C1 C7 C8 -179.4(3) . . . . ?
C7 C1 C2 N1 -1.6(3) . . . . ?
C7 C1 C2 C3 179.2(3) . . . . ?
C7 C1 C6 C5 179.9(3) . . . . ?
C8 N1 C2 C1 2.7(4) . . . . ?
C8 N1 C2 C3 -178.2(3) . . . . ?
